data_2237686
loop_
_publ_author_name
'Taha, Muhammad'
'Ismail, Nor Hadiani'
'Jaafar, Faridahanim Mohd'
'Aziz, Ahmad Nazif'
'Yousuf, Sammer'

_publ_section_title
;
 (<i>E</i>)-<i>N</i>'-(3,4-Dihydroxybenzylidene)-2,4-dimethylbenzohydrazide
 monohydrate
;
_journal_coeditor_code PV2622
_journal_issue 4
_journal_name_full 'Acta Crystallographica Section E'
_journal_page_first o490
_journal_paper_doi 10.1107/S1600536813005692
_journal_volume 69
_journal_year 2013
_chemical_formula_iupac 'C16 H16 N2 O3, H2 O'
_chemical_formula_moiety 'C16 H16 N2 O3, H2 O'
_chemical_formula_sum 'C16 H18 N2 O4'
_chemical_formula_weight 302.32
_chemical_name_systematic
;
(<i>E</i>)-<i>N</i>'-(3,4-Dihydroxybenzylidene)-2,4-dimethylbenzohydrazide
monohydrate
;
_space_group_IT_number 14
_symmetry_cell_setting monoclinic
_symmetry_space_group_name_Hall '-P 2yn'
_symmetry_space_group_name_H-M 'P 1 21/n 1'
_atom_sites_solution_hydrogens geom
_atom_sites_solution_primary direct
_atom_sites_solution_secondary difmap
_audit_creation_method SHELXL-97
_cell_angle_alpha 90.00
_cell_angle_beta 92.9130(10)
_cell_angle_gamma 90.00
_cell_formula_units_Z 4
_cell_length_a 8.1373(3)
_cell_length_b 13.9025(5)
_cell_length_c 13.7886(5)
_cell_measurement_reflns_used 4856
_cell_measurement_temperature 298(2)
_cell_measurement_theta_max 28.22
_cell_measurement_theta_min 2.84
_cell_volume 1557.87(10)
_computing_cell_refinement 'SAINT (Bruker, 2000)'
_computing_data_collection 'SMART (Bruker, 2000)'
_computing_data_reduction 'SAINT (Bruker, 2000)'
_computing_molecular_graphics 'SHELXTL (Sheldrick, 2008)'
_computing_publication_material
;
SHELXTL (Sheldrick, 2008), PARST (Nardelli, 1995) and PLATON
(Spek, 2009)
;
_computing_structure_refinement 'SHELXL97 (Sheldrick, 2008)'
_computing_structure_solution 'SHELXS97 (Sheldrick, 2008)'
_diffrn_ambient_temperature 298(2)
_diffrn_measured_fraction_theta_full 1.000
_diffrn_measured_fraction_theta_max 1.000
_diffrn_measurement_device_type
;
Bruker SMART APEX CCD area-detector
;
_diffrn_measurement_method '\w scan'
_diffrn_radiation_monochromator graphite
_diffrn_radiation_source 'fine-focus sealed tube'
_diffrn_radiation_type MoK\a
_diffrn_radiation_wavelength 0.71073
_diffrn_reflns_av_R_equivalents 0.0155
_diffrn_reflns_av_sigmaI/netI 0.0165
_diffrn_reflns_limit_h_max 9
_diffrn_reflns_limit_h_min -9
_diffrn_reflns_limit_k_max 16
_diffrn_reflns_limit_k_min -16
_diffrn_reflns_limit_l_max 13
_diffrn_reflns_limit_l_min -16
_diffrn_reflns_number 9012
_diffrn_reflns_theta_full 25.49
_diffrn_reflns_theta_max 25.49
_diffrn_reflns_theta_min 2.08
_diffrn_standards_number 0
_exptl_absorpt_coefficient_mu 0.094
_exptl_absorpt_correction_T_max 0.9907
_exptl_absorpt_correction_T_min 0.9725
_exptl_absorpt_correction_type multi-scan
_exptl_absorpt_process_details '(SADABS; Bruker, 2000)'
_exptl_crystal_colour Brown
_exptl_crystal_density_diffrn 1.289
_exptl_crystal_density_method 'not measured'
_exptl_crystal_description Block
_exptl_crystal_F_000 640
_exptl_crystal_size_max 0.30
_exptl_crystal_size_mid 0.10
_exptl_crystal_size_min 0.10
_refine_diff_density_max 0.190
_refine_diff_density_min -0.276
_refine_ls_extinction_method none
_refine_ls_goodness_of_fit_ref 1.053
_refine_ls_hydrogen_treatment mixed
_refine_ls_matrix_type full
_refine_ls_number_parameters 221
_refine_ls_number_reflns 2897
_refine_ls_number_restraints 0
_refine_ls_restrained_S_all 1.053
_refine_ls_R_factor_all 0.0445
_refine_ls_R_factor_gt 0.0397
_refine_ls_shift/su_max 0.000
_refine_ls_shift/su_mean 0.000
_refine_ls_structure_factor_coef Fsqd
_refine_ls_weighting_details 'calc w=1/[\s^2^(Fo^2^)+(0.0596P)^2^+0.3352P] where P=(Fo^2^+2Fc^2^)/3'
_refine_ls_weighting_scheme calc
_refine_ls_wR_factor_gt 0.1057
_refine_ls_wR_factor_ref 0.1105
_reflns_number_gt 2535
_reflns_number_total 2897
_reflns_threshold_expression I>2sigma(I)
_cod_data_source_file pv2622.cif
_cod_data_source_block I
_cod_original_sg_symbol_H-M 'P 21/n'
_cod_database_code 2237686
_cod_database_fobs_code 2237686

loop_
_symmetry_equiv_pos_as_xyz
'x, y, z'
'-x+1/2, y+1/2, -z+1/2'
'-x, -y, -z'
'x-1/2, -y-1/2, z-1/2'

loop_
_atom_site_type_symbol
_atom_site_label
_atom_site_fract_x
_atom_site_fract_y
_atom_site_fract_z
_atom_site_U_iso_or_equiv
_atom_site_adp_type
_atom_site_calc_flag
_atom_site_refinement_flags
_atom_site_occupancy
_atom_site_symmetry_multiplicity
O O1 0.15363(13) 0.55077(8) -0.16328(8) 0.0569(3) Uani d . 1 1
O O1W -0.12355(15) 0.45259(10) -0.07769(9) 0.0612(3) Uani d . 1 1
O O2 -0.04800(12) 0.26761(9) 0.22605(8) 0.0505(3) Uani d . 1 1
O O3 0.16469(13) 0.15980(8) 0.32684(7) 0.0460(3) Uani d . 1 1
N N1 0.34634(15) 0.43523(9) -0.14057(9) 0.0454(3) Uani d . 1 1
N N2 0.28104(14) 0.40196(9) -0.05580(8) 0.0435(3) Uani d . 1 1
C C1 0.30375(16) 0.56844(10) -0.36100(10) 0.0395(3) Uani d . 1 1
C C2 0.40413(18) 0.60048(11) -0.43273(10) 0.0446(3) Uani d . 1 1
H H2C 0.3561 0.6153 -0.4935 0.054 Uiso calc R 1 1
C C3 0.57324(17) 0.61142(11) -0.41767(10) 0.0435(3) Uani d . 1 1
C C4 0.64410(17) 0.58608(11) -0.32796(11) 0.0455(4) Uani d . 1 1
H H4A 0.7574 0.5911 -0.3166 0.055 Uiso calc R 1 1
C C5 0.54846(16) 0.55358(10) -0.25556(10) 0.0423(3) Uani d . 1 1
H H5A 0.5981 0.5371 -0.1956 0.051 Uiso calc R 1 1
C C6 0.37828(16) 0.54484(9) -0.27016(10) 0.0366(3) Uani d . 1 1
C C7 0.28131(16) 0.51150(10) -0.18789(10) 0.0397(3) Uani d . 1 1
C C8 0.35766(18) 0.33077(11) -0.01702(11) 0.0464(4) Uani d . 1 1
H H8A 0.4495 0.3069 -0.0465 0.056 Uiso calc R 1 1
C C9 0.30656(17) 0.28538(10) 0.07190(10) 0.0421(3) Uani d . 1 1
C C10 0.41516(19) 0.22570(11) 0.12370(12) 0.0514(4) Uani d . 1 1
H H10A 0.5192 0.2145 0.1011 0.062 Uiso calc R 1 1
C C11 0.37047(19) 0.18256(11) 0.20869(12) 0.0499(4) Uani d . 1 1
H H11A 0.4448 0.1431 0.2432 0.060 Uiso calc R 1 1
C C12 0.21552(16) 0.19792(9) 0.24262(10) 0.0390(3) Uani d . 1 1
C C13 0.10379(16) 0.25680(10) 0.18973(10) 0.0376(3) Uani d . 1 1
C C14 0.14912(16) 0.29972(10) 0.10553(10) 0.0392(3) Uani d . 1 1
H H14A 0.0745 0.3387 0.0705 0.047 Uiso calc R 1 1
C C15 0.12199(18) 0.55713(14) -0.38483(12) 0.0571(4) Uani d . 1 1
H H15A 0.1029 0.5506 -0.4538 0.086 Uiso calc R 1 1
H H15B 0.0648 0.6128 -0.3628 0.086 Uiso calc R 1 1
H H15C 0.0825 0.5008 -0.3531 0.086 Uiso calc R 1 1
C C16 0.6765(2) 0.65068(14) -0.49624(13) 0.0615(5) Uani d . 1 1
H H16A 0.6324 0.6293 -0.5584 0.092 Uiso calc R 1 1
H H16B 0.7875 0.6280 -0.4863 0.092 Uiso calc R 1 1
H H16C 0.6755 0.7197 -0.4941 0.092 Uiso calc R 1 1
H H2A -0.099(3) 0.3180(16) 0.1996(15) 0.077(6) Uiso d . 1 1
H H1A 0.436(2) 0.4053(13) -0.1634(13) 0.061(5) Uiso d . 1 1
H H1W1 -0.165(3) 0.4883(17) -0.0335(16) 0.080(7) Uiso d . 1 1
H H3A 0.239(2) 0.1248(15) 0.3533(15) 0.071(6) Uiso d . 1 1
H H2W1 -0.029(3) 0.4798(17) -0.1022(16) 0.091(7) Uiso d . 1 1

loop_
_atom_site_aniso_label
_atom_site_aniso_U_11
_atom_site_aniso_U_22
_atom_site_aniso_U_33
_atom_site_aniso_U_12
_atom_site_aniso_U_13
_atom_site_aniso_U_23
O1 0.0495(6) 0.0633(7) 0.0601(7) 0.0209(5) 0.0261(5) 0.0182(5)
O1W 0.0486(6) 0.0766(9) 0.0595(7) -0.0124(6) 0.0122(5) -0.0274(6)
O2 0.0399(5) 0.0578(7) 0.0557(7) 0.0085(5) 0.0200(5) 0.0140(5)
O3 0.0453(6) 0.0499(6) 0.0442(6) 0.0056(5) 0.0153(5) 0.0141(5)
N1 0.0462(6) 0.0506(7) 0.0414(7) 0.0134(6) 0.0227(5) 0.0112(5)
N2 0.0453(6) 0.0477(7) 0.0393(6) 0.0066(5) 0.0194(5) 0.0077(5)
C1 0.0360(7) 0.0429(7) 0.0400(7) 0.0004(5) 0.0051(6) 0.0011(6)
C2 0.0478(8) 0.0505(8) 0.0358(7) 0.0008(6) 0.0041(6) 0.0062(6)
C3 0.0437(7) 0.0430(8) 0.0448(8) -0.0010(6) 0.0136(6) 0.0037(6)
C4 0.0335(7) 0.0506(8) 0.0530(9) -0.0033(6) 0.0068(6) 0.0038(7)
C5 0.0383(7) 0.0488(8) 0.0396(7) 0.0023(6) 0.0014(6) 0.0048(6)
C6 0.0360(7) 0.0379(7) 0.0367(7) 0.0023(5) 0.0085(5) 0.0023(5)
C7 0.0378(7) 0.0434(7) 0.0387(7) 0.0050(6) 0.0105(6) 0.0030(6)
C8 0.0484(8) 0.0466(8) 0.0463(8) 0.0108(7) 0.0218(6) 0.0064(7)
C9 0.0468(8) 0.0393(7) 0.0418(7) 0.0055(6) 0.0176(6) 0.0046(6)
C10 0.0468(8) 0.0526(9) 0.0572(9) 0.0149(7) 0.0263(7) 0.0122(7)
C11 0.0469(8) 0.0496(9) 0.0547(9) 0.0156(7) 0.0171(7) 0.0154(7)
C12 0.0441(7) 0.0352(7) 0.0388(7) 0.0008(6) 0.0145(6) 0.0039(5)
C13 0.0370(7) 0.0365(7) 0.0405(7) 0.0007(5) 0.0128(5) -0.0002(5)
C14 0.0420(7) 0.0361(7) 0.0401(7) 0.0036(6) 0.0082(6) 0.0034(6)
C15 0.0401(8) 0.0788(12) 0.0521(9) -0.0036(7) -0.0010(7) 0.0037(8)
C16 0.0567(9) 0.0699(11) 0.0598(10) -0.0030(8) 0.0225(8) 0.0146(9)

loop_
_atom_type_symbol
_atom_type_description
_atom_type_scat_dispersion_real
_atom_type_scat_dispersion_imag
_atom_type_scat_source
C C 0.0033 0.0016 'International Tables Vol C Tables 4.2.6.8 and 6.1.1.4'
H H 0.0000 0.0000 'International Tables Vol C Tables 4.2.6.8 and 6.1.1.4'
N N 0.0061 0.0033 'International Tables Vol C Tables 4.2.6.8 and 6.1.1.4'
O O 0.0106 0.0060 'International Tables Vol C Tables 4.2.6.8 and 6.1.1.4'

loop_
_geom_angle_atom_site_label_1
_geom_angle_atom_site_label_2
_geom_angle_atom_site_label_3
_geom_angle
H1W1 O1W H2W1 112(2)
C13 O2 H2A 110.5(13)
C12 O3 H3A 110.4(13)
C7 N1 N2 121.02(11)
C7 N1 H1A 119.8(11)
N2 N1 H1A 119.2(11)
C8 N2 N1 114.37(11)
C2 C1 C6 117.91(12)
C2 C1 C15 119.00(13)
C6 C1 C15 123.05(12)
C1 C2 C3 122.88(13)
C1 C2 H2C 118.6
C3 C2 H2C 118.6
C4 C3 C2 118.05(13)
C4 C3 C16 120.85(13)
C2 C3 C16 121.10(13)
C5 C4 C3 120.53(13)
C5 C4 H4A 119.7
C3 C4 H4A 119.7
C4 C5 C6 121.27(13)
C4 C5 H5A 119.4
C6 C5 H5A 119.4
C5 C6 C1 119.32(12)
C5 C6 C7 118.57(12)
C1 C6 C7 122.11(12)
O1 C7 N1 122.17(12)
O1 C7 C6 123.86(12)
N1 C7 C6 113.96(11)
N2 C8 C9 122.36(12)
N2 C8 H8A 118.8
C9 C8 H8A 118.8
C10 C9 C14 119.07(13)
C10 C9 C8 119.44(12)
C14 C9 C8 121.48(13)
C11 C10 C9 120.62(13)
C11 C10 H10A 119.7
C9 C10 H10A 119.7
C10 C11 C12 120.24(14)
C10 C11 H11A 119.9
C12 C11 H11A 119.9
O3 C12 C11 123.41(13)
O3 C12 C13 117.06(11)
C11 C12 C13 119.52(12)
O2 C13 C14 123.35(12)
O2 C13 C12 116.69(12)
C14 C13 C12 119.96(12)
C13 C14 C9 120.57(13)
C13 C14 H14A 119.7
C9 C14 H14A 119.7
C1 C15 H15A 109.5
C1 C15 H15B 109.5
H15A C15 H15B 109.5
C1 C15 H15C 109.5
H15A C15 H15C 109.5
H15B C15 H15C 109.5
C3 C16 H16A 109.5
C3 C16 H16B 109.5
H16A C16 H16B 109.5
C3 C16 H16C 109.5
H16A C16 H16C 109.5
H16B C16 H16C 109.5

loop_
_geom_bond_atom_site_label_1
_geom_bond_atom_site_label_2
_geom_bond_distance
O1 C7 1.2364(16)
O1W H1W1 0.87(2)
O1W H2W1 0.94(2)
O2 C13 1.3645(15)
O2 H2A 0.88(2)
O3 C12 1.3599(16)
O3 H3A 0.85(2)
N1 C7 1.3398(18)
N1 N2 1.3877(15)
N1 H1A 0.913(19)
N2 C8 1.2729(19)
C1 C2 1.3878(19)
C1 C6 1.4026(19)
C1 C15 1.5069(19)
C2 C3 1.390(2)
C2 H2C 0.9300
C3 C4 1.384(2)
C3 C16 1.507(2)
C4 C5 1.373(2)
C4 H4A 0.9300
C5 C6 1.3945(19)
C5 H5A 0.9300
C6 C7 1.4884(18)
C8 C9 1.4581(19)
C8 H8A 0.9300
C9 C10 1.384(2)
C9 C14 1.3988(19)
C10 C11 1.382(2)
C10 H10A 0.9300
C11 C12 1.3835(19)
C11 H11A 0.9300
C12 C13 1.4004(19)
C13 C14 1.3725(19)
C14 H14A 0.9300
C15 H15A 0.9600
C15 H15B 0.9600
C15 H15C 0.9600
C16 H16A 0.9600
C16 H16B 0.9600
C16 H16C 0.9600

loop_
_geom_hbond_atom_site_label_D
_geom_hbond_atom_site_label_H
_geom_hbond_atom_site_label_A
_geom_hbond_site_symmetry_A
_geom_hbond_distance_DH
_geom_hbond_distance_HA
_geom_hbond_distance_DA
_geom_hbond_angle_DHA
_geom_hbond_publ_flag
O1W H1W1 N2 3_565 0.87(2) 2.20(2) 3.059(2) 169(2) yes
N1 H1A O3 4_665 0.91(2) 2.08(2) 2.962(2) 163(2) yes
O1W H2W1 O1 . 0.94(2) 2.01(2) 2.935(2) 173(2) yes
O2 H2A O1 3_565 0.88(2) 1.94(2) 2.791(2) 162(2) yes
O3 H3A O1W 4_666 0.85(2) 1.79(2) 2.629(2) 172(2) yes
C8 H8A O3 4_665 0.9300 2.5800 3.382(2) 145 yes
C15 H15B O2 3_565 0.9600 2.5200 3.351(2) 144 yes

loop_
_geom_torsion_atom_site_label_1
_geom_torsion_atom_site_label_2
_geom_torsion_atom_site_label_3
_geom_torsion_atom_site_label_4
_geom_torsion
C7 N1 N2 C8 -178.10(14)
C6 C1 C2 C3 -1.1(2)
C15 C1 C2 C3 -178.87(15)
C1 C2 C3 C4 2.2(2)
C1 C2 C3 C16 -177.21(15)
C2 C3 C4 C5 -1.7(2)
C16 C3 C4 C5 177.66(15)
C3 C4 C5 C6 0.2(2)
C4 C5 C6 C1 0.9(2)
C4 C5 C6 C7 -178.49(13)
C2 C1 C6 C5 -0.5(2)
C15 C1 C6 C5 177.23(14)
C2 C1 C6 C7 178.88(13)
C15 C1 C6 C7 -3.4(2)
N2 N1 C7 O1 -5.9(2)
N2 N1 C7 C6 172.84(12)
C5 C6 C7 O1 133.03(16)
C1 C6 C7 O1 -46.3(2)
C5 C6 C7 N1 -45.73(18)
C1 C6 C7 N1 134.90(14)
N1 N2 C8 C9 -179.45(13)
N2 C8 C9 C10 -163.72(16)
N2 C8 C9 C14 17.1(2)
C14 C9 C10 C11 -1.5(2)
C8 C9 C10 C11 179.34(15)
C9 C10 C11 C12 0.6(3)
C10 C11 C12 O3 -178.29(14)
C10 C11 C12 C13 0.6(2)
O3 C12 C13 O2 -2.27(19)
C11 C12 C13 O2 178.79(14)
O3 C12 C13 C14 178.14(12)
C11 C12 C13 C14 -0.8(2)
O2 C13 C14 C9 -179.69(13)
C12 C13 C14 C9 -0.1(2)
C10 C9 C14 C13 1.3(2)
C8 C9 C14 C13 -179.59(14)

loop_
_cod_related_entry_id
_cod_related_entry_database
_cod_related_entry_code
1 ChemSpider 30658392
